data_4109114
loop_
_publ_author_name
'Tieqi Xu'
'Ying Mu'
'Wei Gao'
'Jianguo Ni'
'Ling Ye'
'Yanchun Tao'

_publ_section_title
;
 Highly Active Half-Metallocene Chromium(III) Catalysts for Ethylene
 Polymerization Activated by Trialkylaluminum
;
_journal_name_full 'Journal of the American Chemical Society'
_journal_page_first 2236
_journal_page_last 2237
_journal_paper_doi 10.1021/ja0671363
_journal_volume 129
_journal_year 2007
_chemical_formula_sum 'C37 H53 Cl Cr N O'
_chemical_formula_weight 615.25
_chemical_name_systematic
; 
 ? 
;
_space_group_IT_number 14
_symmetry_cell_setting monoclinic
_symmetry_space_group_name_Hall '-P 2yn'
_symmetry_space_group_name_H-M 'P 1 21/n 1'
_atom_sites_solution_hydrogens geom
_atom_sites_solution_primary direct
_atom_sites_solution_secondary difmap
_audit_creation_method SHELXL-97
_cell_angle_alpha 90.00
_cell_angle_beta 104.731(12)
_cell_angle_gamma 90.00
_cell_formula_units_Z 4
_cell_length_a 11.988(4)
_cell_length_b 23.774(8)
_cell_length_c 12.620(3)
_cell_measurement_reflns_used 31866
_cell_measurement_temperature 293(2)
_cell_measurement_theta_max 27.48
_cell_measurement_theta_min 3.06
_cell_volume 3478.5(19)
_computing_cell_refinement 'RAPID AUTO'
_computing_data_collection 'RAPID AUTO'
_computing_data_reduction 'RAPID AUTO'
_computing_molecular_graphics 'Bruker SHELXTL'
_computing_publication_material 'Bruker SHELXTL'
_computing_structure_refinement 'SHELXL-97 (Sheldrick, 1997)'
_computing_structure_solution 'SHELXS-97 (Sheldrick, 1990)'
_diffrn_ambient_temperature 293(2)
_diffrn_detector_area_resol_mean '100x100 microns'
_diffrn_measured_fraction_theta_full 0.975
_diffrn_measured_fraction_theta_max 0.975
_diffrn_measurement_device_type 'Rigaku R-AXIS RAPID IP diffractometer'
_diffrn_measurement_method 'Oscillation scans'
_diffrn_radiation_monochromator graphite
_diffrn_radiation_source 'fine-focus sealed tube'
_diffrn_radiation_type MoK\a
_diffrn_radiation_wavelength 0.71073
_diffrn_reflns_av_R_equivalents 0.0595
_diffrn_reflns_av_sigmaI/netI 0.0516
_diffrn_reflns_limit_h_max 15
_diffrn_reflns_limit_h_min -15
_diffrn_reflns_limit_k_max 30
_diffrn_reflns_limit_k_min -30
_diffrn_reflns_limit_l_max 16
_diffrn_reflns_limit_l_min -16
_diffrn_reflns_number 31866
_diffrn_reflns_theta_full 27.48
_diffrn_reflns_theta_max 27.48
_diffrn_reflns_theta_min 3.06
_diffrn_standards_decay_% none
_diffrn_standards_interval_count none
_diffrn_standards_interval_time none
_diffrn_standards_number none
_exptl_absorpt_coefficient_mu 0.433
_exptl_absorpt_correction_T_max 0.949
_exptl_absorpt_correction_T_min 0.865
_exptl_absorpt_correction_type empirical
_exptl_absorpt_process_details 'ABSCOR by T.Higashi    8 March, 1995'
_exptl_crystal_colour green
_exptl_crystal_density_diffrn 1.175
_exptl_crystal_description block
_exptl_crystal_F_000 1324
_exptl_crystal_size_max 0.334
_exptl_crystal_size_mid 0.318
_exptl_crystal_size_min 0.122
_refine_diff_density_max 0.304
_refine_diff_density_min -0.365
_refine_diff_density_rms 0.055
_refine_ls_extinction_method none
_refine_ls_goodness_of_fit_ref 1.032
_refine_ls_hydrogen_treatment mixed
_refine_ls_matrix_type full
_refine_ls_number_parameters 385
_refine_ls_number_reflns 7782
_refine_ls_number_restraints 0
_refine_ls_restrained_S_all 1.032
_refine_ls_R_factor_all 0.0831
_refine_ls_R_factor_gt 0.0496
_refine_ls_shift/su_max 0.001
_refine_ls_shift/su_mean 0.000
_refine_ls_structure_factor_coef Fsqd
_refine_ls_weighting_details 'calc w=1/[\s^2^(Fo^2^)+(0.0587P)^2^+0.9751P] where P=(Fo^2^+2Fc^2^)/3'
_refine_ls_weighting_scheme calc
_refine_ls_wR_factor_gt 0.1115
_refine_ls_wR_factor_ref 0.1297
_reflns_number_gt 5242
_reflns_number_total 7782
_reflns_threshold_expression >2sigma(I)
_cod_data_source_file ja0671363si20061005_063034.cif
_cod_data_source_block 1
_cod_original_cell_volume 3478.6(18)
_cod_database_code 4109114

loop_
_symmetry_equiv_pos_as_xyz
'x, y, z'
'-x+1/2, y+1/2, -z+1/2'
'-x, -y, -z'
'x-1/2, -y-1/2, z-1/2'

loop_
_atom_site_label
_atom_site_type_symbol
_atom_site_fract_x
_atom_site_fract_y
_atom_site_fract_z
_atom_site_U_iso_or_equiv
_atom_site_adp_type
_atom_site_occupancy
_atom_site_symmetry_multiplicity
_atom_site_calc_flag
_atom_site_refinement_flags
Cr Cr 0.87609(3) 0.205840(15) 0.94206(3) 0.03228(11) Uani 1 1 d .
Cl Cl 1.04653(6) 0.23533(3) 1.05943(5) 0.05202(19) Uani 1 1 d .
O O 0.82886(14) 0.28052(6) 0.89278(13) 0.0362(4) Uani 1 1 d .
N N 0.94918(16) 0.19776(7) 0.80847(15) 0.0293(4) Uani 1 1 d .
C1 C 0.9367(2) 0.41325(9) 0.81912(18) 0.0347(5) Uani 1 1 d .
H1 H 0.9282 0.4515 0.8298 0.042 Uiso 1 1 calc R
C2 C 1.0095(2) 0.39730(9) 0.75324(18) 0.0325(5) Uani 1 1 d .
C3 C 0.9739(2) 0.14556(9) 0.7581(2) 0.0360(5) Uani 1 1 d .
C4 C 0.9647(2) 0.30041(9) 0.79035(18) 0.0325(5) Uani 1 1 d .
C5 C 0.7998(2) 0.39836(10) 0.9410(2) 0.0407(6) Uani 1 1 d .
C6 C 0.8766(2) 0.37665(9) 0.86953(18) 0.0318(5) Uani 1 1 d .
C7 C 0.88890(19) 0.31769(9) 0.85293(17) 0.0302(5) Uani 1 1 d .
C8 C 0.8968(2) 0.12775(10) 0.6603(2) 0.0420(6) Uani 1 1 d .
C9 C 0.7915(2) 0.16144(11) 0.6029(2) 0.0433(6) Uani 1 1 d .
H9 H 0.7716 0.1863 0.6572 0.052 Uiso 1 1 calc R
C10 C 0.9826(2) 0.24241(9) 0.76639(19) 0.0337(5) Uani 1 1 d .
H10 H 1.0234 0.2362 0.7139 0.040 Uiso 1 1 calc R
C11 C 1.0224(2) 0.34028(9) 0.74066(19) 0.0358(5) Uani 1 1 d .
H11 H 1.0704 0.3277 0.6982 0.043 Uiso 1 1 calc R
C12 C 1.0740(2) 0.44003(10) 0.6997(2) 0.0400(6) Uani 1 1 d .
C13 C 0.7948(2) 0.11918(10) 0.9445(2) 0.0444(6) Uani 1 1 d .
C14 C 0.7069(2) 0.15961(11) 0.9101(2) 0.0436(6) Uani 1 1 d .
C15 C 0.7123(2) 0.19728(11) 0.9976(2) 0.0489(7) Uani 1 1 d .
C16 C 0.8064(3) 0.18192(13) 1.0846(2) 0.0543(7) Uani 1 1 d .
C17 C 0.8078(3) 0.46240(12) 0.9564(3) 0.0628(8) Uani 1 1 d .
H17A H 0.8866 0.4729 0.9877 0.094 Uiso 1 1 calc R
H17B H 0.7615 0.4738 1.0045 0.094 Uiso 1 1 calc R
H17C H 0.7803 0.4805 0.8867 0.094 Uiso 1 1 calc R
C18 C 1.0314(3) 0.50010(11) 0.7066(3) 0.0675(9) Uani 1 1 d .
H18A H 0.9502 0.5020 0.6724 0.101 Uiso 1 1 calc R
H18B H 1.0720 0.5251 0.6696 0.101 Uiso 1 1 calc R
H18C H 1.0453 0.5110 0.7820 0.101 Uiso 1 1 calc R
C19 C 1.0731(2) 0.11488(10) 0.8067(2) 0.0484(7) Uani 1 1 d .
C20 C 0.8569(2) 0.13307(12) 1.0514(2) 0.0513(7) Uani 1 1 d .
C21 C 0.8375(3) 0.37230(12) 1.0561(2) 0.0535(7) Uani 1 1 d .
H21A H 0.8391 0.3321 1.0501 0.080 Uiso 1 1 calc R
H21B H 0.7838 0.3829 1.0976 0.080 Uiso 1 1 calc R
H21C H 0.9130 0.3857 1.0925 0.080 Uiso 1 1 calc R
C22 C 1.0588(3) 0.42581(12) 0.5790(2) 0.0588(8) Uani 1 1 d .
H22A H 1.0864 0.3884 0.5726 0.088 Uiso 1 1 calc R
H22B H 1.1018 0.4520 0.5472 0.088 Uiso 1 1 calc R
H22C H 0.9786 0.4281 0.5413 0.088 Uiso 1 1 calc R
C23 C 0.6863(2) 0.12461(12) 0.5538(2) 0.0565(8) Uani 1 1 d .
H23A H 0.6992 0.1039 0.4926 0.085 Uiso 1 1 calc R
H23B H 0.6194 0.1480 0.5296 0.085 Uiso 1 1 calc R
H23C H 0.6743 0.0988 0.6084 0.085 Uiso 1 1 calc R
C24 C 1.1627(3) 0.13545(14) 0.9065(3) 0.0641(9) Uani 1 1 d .
H24 H 1.1273 0.1648 0.9418 0.077 Uiso 1 1 calc R
C25 C 0.6738(2) 0.38431(14) 0.8861(3) 0.0627(8) Uani 1 1 d .
H25A H 0.6489 0.4055 0.8194 0.094 Uiso 1 1 calc R
H25B H 0.6266 0.3938 0.9346 0.094 Uiso 1 1 calc R
H25C H 0.6667 0.3448 0.8697 0.094 Uiso 1 1 calc R
C26 C 0.6111(3) 0.15898(16) 0.8067(3) 0.0730(10) Uani 1 1 d .
H26A H 0.6299 0.1331 0.7554 0.109 Uiso 1 1 calc R
H26B H 0.6015 0.1960 0.7754 0.109 Uiso 1 1 calc R
H26C H 0.5407 0.1474 0.8233 0.109 Uiso 1 1 calc R
C27 C 0.8115(3) 0.06747(12) 0.8807(3) 0.0730(10) Uani 1 1 d .
H27A H 0.7743 0.0359 0.9047 0.110 Uiso 1 1 calc R
H27B H 0.8924 0.0598 0.8930 0.110 Uiso 1 1 calc R
H27C H 0.7784 0.0738 0.8040 0.110 Uiso 1 1 calc R
C28 C 0.9231(3) 0.07818(12) 0.6134(3) 0.0630(9) Uani 1 1 d .
H28 H 0.8742 0.0657 0.5481 0.076 Uiso 1 1 calc R
C29 C 1.0933(3) 0.06560(12) 0.7553(3) 0.0719(10) Uani 1 1 d .
H29 H 1.1590 0.0446 0.7862 0.086 Uiso 1 1 calc R
C30 C 1.2033(3) 0.43744(14) 0.7574(3) 0.0716(10) Uani 1 1 d .
H30A H 1.2154 0.4507 0.8314 0.107 Uiso 1 1 calc R
H30B H 1.2453 0.4607 0.7190 0.107 Uiso 1 1 calc R
H30C H 1.2298 0.3993 0.7580 0.107 Uiso 1 1 calc R
C31 C 1.0194(3) 0.04717(13) 0.6609(3) 0.0817(12) Uani 1 1 d .
H31 H 1.0342 0.0137 0.6288 0.098 Uiso 1 1 calc R
C32 C 1.2640(4) 0.16091(16) 0.8735(4) 0.0936(14) Uani 1 1 d .
H32A H 1.2979 0.1332 0.8360 0.140 Uiso 1 1 calc R
H32B H 1.3202 0.1734 0.9378 0.140 Uiso 1 1 calc R
H32C H 1.2383 0.1924 0.8259 0.140 Uiso 1 1 calc R
C33 C 0.6284(3) 0.24378(14) 0.9972(4) 0.0834(12) Uani 1 1 d .
H33A H 0.5607 0.2289 1.0143 0.125 Uiso 1 1 calc R
H33B H 0.6075 0.2609 0.9260 0.125 Uiso 1 1 calc R
H33C H 0.6632 0.2714 1.0510 0.125 Uiso 1 1 calc R
C34 C 0.8171(3) 0.19817(15) 0.5134(3) 0.0733(10) Uani 1 1 d .
H34A H 0.8743 0.2257 0.5458 0.110 Uiso 1 1 calc R
H34B H 0.7477 0.2169 0.4746 0.110 Uiso 1 1 calc R
H34C H 0.8454 0.1752 0.4634 0.110 Uiso 1 1 calc R
C35 C 0.8443(4) 0.21004(19) 1.1952(3) 0.0964(15) Uani 1 1 d .
H35A H 0.8458 0.2501 1.1857 0.145 Uiso 1 1 calc R
H35B H 0.9200 0.1971 1.2323 0.145 Uiso 1 1 calc R
H35C H 0.7911 0.2009 1.2381 0.145 Uiso 1 1 calc R
C36 C 0.9566(3) 0.10007(18) 1.1217(3) 0.0925(14) Uani 1 1 d .
H36A H 0.9327 0.0827 1.1810 0.139 Uiso 1 1 calc R
H36B H 1.0199 0.1250 1.1507 0.139 Uiso 1 1 calc R
H36C H 0.9802 0.0716 1.0781 0.139 Uiso 1 1 calc R
C37 C 1.2068(4) 0.0886(2) 0.9910(4) 0.1064(16) Uani 1 1 d .
H37A H 1.2517 0.0622 0.9617 0.160 Uiso 1 1 calc R
H37B H 1.1424 0.0696 1.0070 0.160 Uiso 1 1 calc R
H37C H 1.2538 0.1048 1.0570 0.160 Uiso 1 1 calc R

loop_
_atom_site_aniso_label
_atom_site_aniso_U_11
_atom_site_aniso_U_22
_atom_site_aniso_U_33
_atom_site_aniso_U_23
_atom_site_aniso_U_13
_atom_site_aniso_U_12
Cr 0.0348(2) 0.02949(19) 0.0333(2) 0.00238(15) 0.01009(15) -0.00512(16)
Cl 0.0461(4) 0.0586(4) 0.0471(4) -0.0069(3) 0.0040(3) -0.0135(3)
O 0.0406(9) 0.0282(8) 0.0447(9) 0.0011(6) 0.0196(8) -0.0005(7)
N 0.0304(9) 0.0226(9) 0.0360(10) 0.0006(7) 0.0107(8) 0.0015(7)
C1 0.0434(13) 0.0220(10) 0.0380(12) 0.0006(9) 0.0088(10) 0.0026(9)
C2 0.0383(12) 0.0257(11) 0.0339(12) 0.0018(9) 0.0100(10) -0.0009(9)
C3 0.0413(13) 0.0201(10) 0.0492(14) 0.0004(9) 0.0163(11) 0.0007(9)
C4 0.0403(13) 0.0236(10) 0.0365(12) -0.0002(9) 0.0151(10) 0.0002(9)
C5 0.0462(14) 0.0342(12) 0.0446(14) -0.0063(10) 0.0169(12) 0.0054(11)
C6 0.0360(12) 0.0271(11) 0.0316(11) -0.0016(9) 0.0072(10) 0.0033(9)
C7 0.0341(12) 0.0260(10) 0.0301(11) 0.0012(8) 0.0075(9) -0.0002(9)
C8 0.0444(14) 0.0280(11) 0.0538(15) -0.0059(10) 0.0130(12) -0.0017(10)
C9 0.0445(14) 0.0396(13) 0.0453(14) -0.0068(11) 0.0103(12) 0.0006(11)
C10 0.0409(13) 0.0256(11) 0.0384(12) 0.0007(9) 0.0174(10) 0.0013(9)
C11 0.0450(13) 0.0277(11) 0.0392(12) 0.0017(9) 0.0191(11) 0.0009(10)
C12 0.0511(15) 0.0269(11) 0.0443(14) 0.0056(10) 0.0166(12) -0.0030(10)
C13 0.0485(15) 0.0362(13) 0.0521(15) 0.0072(11) 0.0198(13) -0.0109(11)
C14 0.0398(14) 0.0457(14) 0.0462(14) 0.0107(11) 0.0122(12) -0.0101(11)
C15 0.0504(16) 0.0466(15) 0.0596(17) 0.0078(12) 0.0320(14) -0.0076(12)
C16 0.0652(19) 0.0620(18) 0.0406(14) 0.0001(13) 0.0224(14) -0.0272(15)
C17 0.083(2) 0.0403(15) 0.075(2) -0.0110(14) 0.0387(18) 0.0124(15)
C18 0.108(3) 0.0272(13) 0.080(2) 0.0114(13) 0.047(2) -0.0005(15)
C19 0.0475(15) 0.0327(13) 0.0645(17) 0.0019(12) 0.0133(13) 0.0101(11)
C20 0.0472(16) 0.0529(16) 0.0513(16) 0.0239(13) 0.0082(13) -0.0118(13)
C21 0.0650(19) 0.0587(17) 0.0432(15) -0.0087(12) 0.0255(14) 0.0049(14)
C22 0.081(2) 0.0496(16) 0.0534(16) 0.0070(13) 0.0319(16) -0.0054(15)
C23 0.0515(17) 0.0575(17) 0.0538(17) -0.0129(14) 0.0012(14) -0.0036(14)
C24 0.0574(19) 0.0633(19) 0.0645(19) -0.0016(15) 0.0028(16) 0.0249(16)
C25 0.0444(16) 0.066(2) 0.077(2) -0.0040(16) 0.0152(15) 0.0122(14)
C26 0.0524(18) 0.106(3) 0.0549(19) 0.0147(18) 0.0039(15) -0.0173(19)
C27 0.095(3) 0.0379(15) 0.098(3) -0.0045(16) 0.047(2) -0.0166(16)
C28 0.0582(18) 0.0460(16) 0.081(2) -0.0277(15) 0.0112(16) -0.0001(14)
C29 0.0608(19) 0.0405(16) 0.109(3) -0.0073(17) 0.0114(19) 0.0233(15)
C30 0.061(2) 0.0603(19) 0.088(2) 0.0258(17) 0.0096(18) -0.0217(16)
C31 0.074(2) 0.0410(17) 0.124(3) -0.0310(19) 0.014(2) 0.0169(16)
C32 0.084(3) 0.069(2) 0.112(3) 0.002(2) -0.005(2) -0.025(2)
C33 0.076(2) 0.064(2) 0.137(3) 0.013(2) 0.078(2) 0.0096(18)
C34 0.067(2) 0.080(2) 0.072(2) 0.0214(18) 0.0173(18) 0.0001(18)
C35 0.119(4) 0.132(4) 0.0491(19) -0.023(2) 0.042(2) -0.057(3)
C36 0.067(2) 0.106(3) 0.095(3) 0.063(2) 0.004(2) 0.001(2)
C37 0.070(3) 0.137(4) 0.103(3) 0.050(3) 0.002(2) 0.020(3)

loop_
_atom_type_symbol
_atom_type_description
_atom_type_scat_dispersion_real
_atom_type_scat_dispersion_imag
_atom_type_scat_source
C C 0.0033 0.0016 'International Tables Vol C Tables 4.2.6.8 and 6.1.1.4'
H H 0.0000 0.0000 'International Tables Vol C Tables 4.2.6.8 and 6.1.1.4'
N N 0.0061 0.0033 'International Tables Vol C Tables 4.2.6.8 and 6.1.1.4'
O O 0.0106 0.0060 'International Tables Vol C Tables 4.2.6.8 and 6.1.1.4'
Cl Cl 0.1484 0.1585 'International Tables Vol C Tables 4.2.6.8 and 6.1.1.4'
Cr Cr 0.3209 0.6236 'International Tables Vol C Tables 4.2.6.8 and 6.1.1.4'

loop_
_geom_angle_atom_site_label_1
_geom_angle_atom_site_label_2
_geom_angle_atom_site_label_3
_geom_angle
O Cr N 88.48(7)
O Cr C16 110.82(10)
N Cr C16 159.94(10)
O Cr C14 102.44(9)
N Cr C14 110.65(9)
C16 Cr C14 61.13(10)
O Cr C15 88.61(9)
N Cr C15 144.71(9)
C16 Cr C15 36.46(11)
C14 Cr C15 36.49(10)
O Cr C20 147.01(10)
N Cr C20 123.26(10)
C16 Cr C20 36.82(11)
C14 Cr C20 60.61(9)
C15 Cr C20 60.65(10)
O Cr C13 138.40(9)
N Cr C13 101.26(9)
C16 Cr C13 60.82(10)
C14 Cr C13 36.25(9)
C15 Cr C13 60.40(10)
C20 Cr C13 36.01(10)
O Cr Cl 93.85(6)
N Cr Cl 93.50(6)
C16 Cr Cl 90.69(8)
C14 Cr Cl 150.94(7)
C15 Cr Cl 121.78(8)
C20 Cr Cl 92.96(7)
C13 Cr Cl 125.25(7)
C7 O Cr 126.84(15)
C10 N C3 113.6(2)
C10 N Cr 119.37(15)
C3 N Cr 126.93(14)
C6 C1 C2 125.3(2)
C11 C2 C1 116.1(2)
C11 C2 C12 121.1(2)
C1 C2 C12 122.8(2)
C19 C3 C8 121.6(2)
C19 C3 N 119.8(2)
C8 C3 N 118.6(2)
C7 C4 C11 120.8(2)
C7 C4 C10 123.3(2)
C11 C4 C10 115.8(2)
C25 C5 C6 109.3(2)
C25 C5 C17 107.2(2)
C6 C5 C17 112.4(2)
C25 C5 C21 111.0(2)
C6 C5 C21 110.2(2)
C17 C5 C21 106.6(2)
C1 C6 C7 117.6(2)
C1 C6 C5 121.3(2)
C7 C6 C5 121.1(2)
O C7 C4 120.76(19)
O C7 C6 121.0(2)
C4 C7 C6 118.3(2)
C28 C8 C3 117.4(2)
C28 C8 C9 119.7(2)
C3 C8 C9 122.9(2)
C8 C9 C34 111.0(2)
C8 C9 C23 113.1(2)
C34 C9 C23 109.2(2)
N C10 C4 128.4(2)
C2 C11 C4 121.9(2)
C22 C12 C18 107.9(2)
C22 C12 C2 110.3(2)
C18 C12 C2 112.4(2)
C22 C12 C30 108.3(3)
C18 C12 C30 108.8(2)
C2 C12 C30 109.0(2)
C20 C13 C14 107.9(2)
C20 C13 C27 126.4(3)
C14 C13 C27 125.5(3)
C20 C13 Cr 71.13(14)
C14 C13 Cr 70.67(14)
C27 C13 Cr 127.8(2)
C13 C14 C15 108.0(2)
C13 C14 C26 127.3(3)
C15 C14 C26 124.0(3)
C13 C14 Cr 73.08(15)
C15 C14 Cr 71.95(15)
C26 C14 Cr 127.97(19)
C16 C15 C14 108.3(3)
C16 C15 C33 126.9(3)
C14 C15 C33 124.8(3)
C16 C15 Cr 71.16(17)
C14 C15 Cr 71.56(16)
C33 C15 Cr 124.8(2)
C15 C16 C20 107.4(2)
C15 C16 C35 126.8(3)
C20 C16 C35 125.7(3)
C15 C16 Cr 72.37(16)
C20 C16 Cr 72.33(16)
C35 C16 Cr 122.9(2)
C29 C19 C3 117.7(3)
C29 C19 C24 119.3(2)
C3 C19 C24 122.8(2)
C13 C20 C16 108.3(2)
C13 C20 C36 126.0(3)
C16 C20 C36 125.6(3)
C13 C20 Cr 72.87(14)
C16 C20 Cr 70.85(15)
C36 C20 Cr 124.6(2)
C32 C24 C19 110.6(3)
C32 C24 C37 108.8(3)
C19 C24 C37 112.9(3)
C31 C28 C8 121.7(3)
C31 C29 C19 121.8(3)
C29 C31 C28 119.8(3)

loop_
_geom_bond_atom_site_label_1
_geom_bond_atom_site_label_2
_geom_bond_distance
Cr O 1.9185(16)
Cr N 2.097(2)
Cr C16 2.241(3)
Cr C14 2.251(3)
Cr C15 2.257(3)
Cr C20 2.260(3)
Cr C13 2.283(2)
Cr Cl 2.3068(9)
O C7 1.318(3)
N C10 1.295(3)
N C3 1.459(3)
C1 C6 1.384(3)
C1 C2 1.402(3)
C2 C11 1.378(3)
C2 C12 1.534(3)
C3 C19 1.397(3)
C3 C8 1.405(3)
C4 C7 1.408(3)
C4 C11 1.411(3)
C4 C10 1.439(3)
C5 C25 1.531(4)
C5 C6 1.532(3)
C5 C17 1.535(4)
C5 C21 1.537(4)
C6 C7 1.430(3)
C8 C28 1.391(4)
C8 C9 1.515(3)
C9 C34 1.518(4)
C9 C23 1.531(4)
C12 C22 1.525(4)
C12 C18 1.526(4)
C12 C30 1.538(4)
C13 C20 1.404(4)
C13 C14 1.411(4)
C13 C27 1.510(4)
C14 C15 1.411(4)
C14 C26 1.503(4)
C15 C16 1.407(4)
C15 C33 1.493(4)
C16 C20 1.422(4)
C16 C35 1.510(4)
C19 C29 1.390(4)
C19 C24 1.513(4)
C20 C36 1.513(4)
C24 C32 1.507(5)
C24 C37 1.540(5)
C28 C31 1.372(4)
C29 C31 1.364(5)
